data_7045317
loop_
_publ_author_name
'Qi, Xinghao'
'Sun, Hongjian'
'Li, Xiaoyan'
'Fuhr, Olaf'
'Fenske, Dieter'

_publ_section_title
;
 Synthesis and catalytic activity of N-heterocyclic silylene (NHSi) cobalt
 hydride for Kumada coupling reactions.
;
_journal_issue 8
_journal_name_full 'Dalton transactions (Cambridge, England : 2003)'
_journal_page_first 2581
_journal_page_last 2588
_journal_paper_doi 10.1039/c7dt04155a
_journal_volume 47
_journal_year 2018
_chemical_formula_moiety 'C51 H63 Cl2 Co N4 P3 Si2, C4 H10 O'
_chemical_formula_sum 'C55 H73 Cl2 Co N4 O P3 Si2'
_chemical_formula_weight 1085.09
_space_group_crystal_system triclinic
_space_group_IT_number 2
_space_group_name_Hall '-P 1'
_space_group_name_H-M_alt 'P -1'
_symmetry_space_group_name_Hall '-P 1'
_symmetry_space_group_name_H-M 'P -1'
_atom_sites_solution_hydrogens geom
_atom_sites_solution_primary direct
_audit_creation_date 2016-02-29
_audit_creation_method
;
Olex2 1.2
(compiled 2014.09.19 svn.r3010 for OlexSys, GUI svn.r4874)
;
_audit_update_record
;
2017-07-07 deposited with the CCDC.
2018-01-17 downloaded from the CCDC.
;
_cell_angle_alpha 98.767(9)
_cell_angle_beta 101.053(8)
_cell_angle_gamma 103.860(8)
_cell_formula_units_Z 4
_cell_length_a 13.9845(14)
_cell_length_b 17.415(2)
_cell_length_c 24.858(3)
_cell_measurement_reflns_used 23126
_cell_measurement_temperature 173.15
_cell_measurement_theta_max 25.01
_cell_measurement_theta_min 1.97
_cell_volume 5642.3(12)
_computing_molecular_graphics 'Olex2 (Dolomanov et al., 2009)'
_computing_publication_material 'Olex2 (Dolomanov et al., 2009)'
_computing_structure_refinement 'ShelXL (Sheldrick, 2008)'
_computing_structure_solution 'ShelXS (Sheldrick, 2008)'
_diffrn_ambient_temperature 173.15
_diffrn_detector 'image plate (34 cm diameter)'
_diffrn_detector_area_resol_mean 6.67
_diffrn_detector_type STOE
_diffrn_measured_fraction_theta_full 0.992
_diffrn_measured_fraction_theta_max 0.969
_diffrn_measurement_device '2-circle goniometer'
_diffrn_measurement_device_type 'STOE IPDS2'
_diffrn_measurement_method 'rotation method'
_diffrn_radiation_collimation '0.5 mm diameter, monocapillary'
_diffrn_radiation_monochromator 'plane graphite'
_diffrn_radiation_polarisn_norm 0
_diffrn_radiation_type MoK\a
_diffrn_radiation_wavelength 0.71073
_diffrn_reflns_av_R_equivalents 0.0696
_diffrn_reflns_av_unetI/netI 0.0806
_diffrn_reflns_Laue_measured_fraction_full 0.992
_diffrn_reflns_Laue_measured_fraction_max 0.969
_diffrn_reflns_limit_h_max 18
_diffrn_reflns_limit_h_min -19
_diffrn_reflns_limit_k_max 19
_diffrn_reflns_limit_k_min -23
_diffrn_reflns_limit_l_max 34
_diffrn_reflns_limit_l_min -34
_diffrn_reflns_number 56456
_diffrn_reflns_point_group_measured_fraction_full 0.992
_diffrn_reflns_point_group_measured_fraction_max 0.969
_diffrn_reflns_theta_full 26.000
_diffrn_reflns_theta_max 29.358
_diffrn_reflns_theta_min 1.544
_diffrn_source 'Bruker rotating anode'
_diffrn_source_current 120
_diffrn_source_power 6.000
_diffrn_source_voltage 50
_exptl_absorpt_coefficient_mu 0.568
_exptl_absorpt_correction_T_max 0.9302
_exptl_absorpt_correction_T_min 0.7772
_exptl_absorpt_correction_type integration
_exptl_crystal_colour yellow
_exptl_crystal_colour_primary yellow
_exptl_crystal_density_diffrn 1.277
_exptl_crystal_description needle
_exptl_crystal_F_000 2292
_exptl_crystal_size_max 0.32
_exptl_crystal_size_mid 0.15
_exptl_crystal_size_min 0.14
_refine_diff_density_max 1.263
_refine_diff_density_min -1.369
_refine_diff_density_rms 0.107
_refine_ls_extinction_coef 0.0051(6)
_refine_ls_extinction_expression Fc^*^=kFc[1+0.001xFc^2^\l^3^/sin(2\q)]^-1/4^
_refine_ls_extinction_method SHELXL
_refine_ls_goodness_of_fit_ref 0.951
_refine_ls_hydrogen_treatment constr
_refine_ls_matrix_type full
_refine_ls_number_parameters 1196
_refine_ls_number_reflns 30063
_refine_ls_number_restraints 2
_refine_ls_restrained_S_all 0.952
_refine_ls_R_factor_all 0.1409
_refine_ls_R_factor_gt 0.0838
_refine_ls_shift/su_max 0.001
_refine_ls_shift/su_mean 0.000
_refine_ls_structure_factor_coef Fsqd
_refine_ls_weighting_details 'w=1/[\s^2^(Fo^2^)+(0.1640P)^2^] where P=(Fo^2^+2Fc^2^)/3'
_refine_ls_weighting_scheme calc
_refine_ls_wR_factor_gt 0.2208
_refine_ls_wR_factor_ref 0.2695
_reflns_Friedel_coverage 0.000
_reflns_number_gt 15183
_reflns_number_total 30063
_reflns_threshold_expression 'I > 2\s(I)'
_cod_data_source_file c7dt04155a2.cif
_cod_data_source_block sun18
_cod_depositor_comments 'Adding full bibliography for 7045316--7045318.cif.'
_cod_original_cell_volume 5642.2(11)
_cod_database_code 7045317
_shelxl_version_number 2013-4
_shelx_space_group_comment
;
The symmetry employed for this shelxl refinement is uniquely defined
by the following loop, which should always be used as a source of
symmetry information in preference to the above space-group names.
They are only intended as comments.
;
_olex2_refinement_description
;
1. Fixed Uiso
 At 1.2 times of:
  All C(H) groups, All C(H,H) groups
 At 1.5 times of:
  All C(H,H,H) groups
2. Restrained distances
 C103-C104
 1.54 with sigma of 0.02
 C109-C110
 1.54 with sigma of 0.02
3.a Secondary CH2 refined with riding coordinates:
 C13(H13A,H13B), C20(H20A,H20B), C64(H64A,H64B), C71(H71A,H71B), C109(H10W,
 H10X), C103(H10M,H10N), C107(H10Y,H), C105(H10R,H10S)
3.b Me refined with riding coordinates:
 C104(H10J,H10K,H10L), C108(H10T,H10U,H10V), C106(H10O,H10P,H10Q), C110(H11A,
 H11B,H11C)
3.c Aromatic/amide H refined with riding coordinates:
 C2(H2), C3(H3), C4(H4), C5(H5), C6(H6), C8(H8), C9(H9), C10(H10), C11(H11),
 C12(H12), C15(H15), C16(H16), C17(H17), C18(H18), C22(H22), C23(H23), C24(H24),
  C25(H25), C26(H26), C28(H28), C29(H29), C30(H30), C31(H31), C32(H32),
 C40(H40), C41(H41), C42(H42), C43(H43), C44(H44), C53(H53), C54(H54), C55(H55),
  C56(H56), C57(H57), C59(H59), C60(H60), C61(H61), C62(H62), C63(H63),
 C66(H66), C67(H67), C68(H68), C69(H69), C73(H73), C74(H74), C75(H75), C76(H76),
  C77(H77), C79(H79), C80(H80), C81(H81), C82(H82), C83(H83), C91(H91),
 C92(H92), C93(H93), C94(H94), C95(H95)
3.d Idealised Me refined as rotating group:
 C33(H33A,H33B,H33C), C35(H35A,H35B,H35C), C36(H36A,H36B,H36C), C37(H37A,H37B,
 H37C), C46(H46A,H46B,H46C), C47(H47A,H47B,H47C), C48(H48A,H48B,H48C), C49(H49A,
 H49B,H49C), C50(H50A,H50B,H50C), C51(H51A,H51B,H51C), C84(H84A,H84B,H84C),
 C86(H86A,H86B,H86C), C87(H87A,H87B,H87C), C88(H88A,H88B,H88C), C97(H97A,H97B,
 H97C), C98(H98A,H98B,H98C), C99(H99A,H99B,H99C), C100(H10A,H10B,H10C),
 C101(H10D,H10E,H10F), C102(H10G,H10H,H10I)
;
_olex2_submission_special_instructions 'No special instructions were received'

loop_
_space_group_symop_operation_xyz
'x, y, z'
'-x, -y, -z'

loop_
_atom_site_label
_atom_site_type_symbol
_atom_site_fract_x
_atom_site_fract_y
_atom_site_fract_z
_atom_site_U_iso_or_equiv
_atom_site_adp_type
_atom_site_occupancy
_atom_site_site_symmetry_order
_atom_site_calc_flag
_atom_site_refinement_flags_posn
Co1 Co 0.79136(5) 0.75285(3) 0.03805(3) 0.04939(16) Uani 1 1 d .
Cl1 Cl 0.78641(9) 0.86263(6) -0.00959(4) 0.0512(2) Uani 1 1 d .
Cl2 Cl 0.74897(15) 0.81178(9) 0.17965(7) 0.0880(5) Uani 1 1 d .
P1 P 0.91729(9) 0.73038(7) 0.00204(5) 0.0528(3) Uani 1 1 d .
P2 P 0.75379(12) 0.53468(8) 0.20819(6) 0.0649(3) Uani 1 1 d .
P3 P 0.65707(10) 0.66125(8) -0.01672(7) 0.0705(4) Uani 1 1 d .
Si1 Si 0.83620(9) 0.66826(7) 0.09232(5) 0.0485(3) Uani 1 1 d .
Si2 Si 0.76910(11) 0.84067(7) 0.10261(6) 0.0579(3) Uani 1 1 d .
N1 N 0.8823(3) 0.6009(2) 0.04939(16) 0.0526(8) Uani 1 1 d .
N2 N 0.7557(3) 0.5828(2) 0.10775(16) 0.0496(8) Uani 1 1 d .
N3 N 0.8399(3) 0.9483(2) 0.12826(17) 0.0559(9) Uani 1 1 d .
N4 N 0.6796(3) 0.9044(2) 0.09418(19) 0.0601(10) Uani 1 1 d .
C1 C 0.9203(4) 0.7287(3) -0.0717(2) 0.0599(11) Uani 1 1 d .
C2 C 1.0031(4) 0.7150(4) -0.0904(2) 0.0727(14) Uani 1 1 d .
H2 H 1.0609 0.7123 -0.0643 0.087 Uiso 1 1 calc R
C3 C 1.0021(5) 0.7052(4) -0.1470(3) 0.0825(17) Uani 1 1 d .
H3 H 1.0599 0.6968 -0.1592 0.099 Uiso 1 1 calc R
C4 C 0.9190(5) 0.7074(4) -0.1854(3) 0.0767(15) Uani 1 1 d .
H4 H 0.9180 0.6992 -0.2242 0.092 Uiso 1 1 calc R
C5 C 0.8367(5) 0.7218(4) -0.1670(2) 0.0757(15) Uani 1 1 d .
H5 H 0.7791 0.7250 -0.1930 0.091 Uiso 1 1 calc R
C6 C 0.8381(4) 0.7316(3) -0.1101(2) 0.0662(12) Uani 1 1 d .
H6 H 0.7806 0.7405 -0.0978 0.079 Uiso 1 1 calc R
C7 C 1.0433(4) 0.7964(3) 0.0373(2) 0.0574(11) Uani 1 1 d .
C8 C 1.1102(4) 0.7748(3) 0.0776(2) 0.0664(13) Uani 1 1 d .
H8 H 1.0929 0.7220 0.0852 0.080 Uiso 1 1 calc R
C9 C 1.2006(4) 0.8290(4) 0.1065(3) 0.0752(15) Uani 1 1 d .
H9 H 1.2453 0.8136 0.1340 0.090 Uiso 1 1 calc R
C10 C 1.2273(4) 0.9062(4) 0.0958(3) 0.0744(14) Uani 1 1 d .
H10 H 1.2902 0.9433 0.1158 0.089 Uiso 1 1 calc R
C11 C 1.1626(4) 0.9289(3) 0.0562(2) 0.0669(13) Uani 1 1 d .
H11 H 1.1809 0.9817 0.0487 0.080 Uiso 1 1 calc R
C12 C 1.0711(4) 0.8748(3) 0.0273(2) 0.0582(11) Uani 1 1 d .
H12 H 1.0264 0.8909 0.0002 0.070 Uiso 1 1 calc R
C13 C 0.9270(4) 0.6265(3) 0.0053(2) 0.0571(10) Uani 1 1 d .
H13A H 0.8909 0.5891 -0.0310 0.069 Uiso 1 1 calc R
H13B H 0.9991 0.6262 0.0129 0.069 Uiso 1 1 calc R
C14 C 0.8297(3) 0.5194(3) 0.0433(2) 0.0527(10) Uani 1 1 d .
C15 C 0.8388(4) 0.4536(3) 0.0084(2) 0.0614(11) Uani 1 1 d .
H15 H 0.8868 0.4604 -0.0140 0.074 Uiso 1 1 calc R
C16 C 0.7762(4) 0.3760(3) 0.0063(2) 0.0662(13) Uani 1 1 d .
H16 H 0.7815 0.3303 -0.0180 0.079 Uiso 1 1 calc R
C17 C 0.7078(4) 0.3664(3) 0.0392(2) 0.0668(13) Uani 1 1 d .
H17 H 0.6664 0.3139 0.0377 0.080 Uiso 1 1 calc R
C18 C 0.6983(4) 0.4332(3) 0.0750(2) 0.0568(11) Uani 1 1 d .
H18 H 0.6509 0.4258 0.0978 0.068 Uiso 1 1 calc R
C19 C 0.7581(3) 0.5099(3) 0.07695(19) 0.0519(10) Uani 1 1 d .
C20 C 0.6979(4) 0.5814(3) 0.1501(2) 0.0559(10) Uani 1 1 d .
H20A H 0.6267 0.5497 0.1329 0.067 Uiso 1 1 calc R
H20B H 0.6982 0.6372 0.1658 0.067 Uiso 1 1 calc R
C21 C 0.6385(6) 0.4760(4) 0.2225(3) 0.0861(19) Uani 1 1 d .
C22 C 0.6213(8) 0.3923(4) 0.2136(3) 0.120(3) Uani 1 1 d .
H22 H 0.6701 0.3691 0.2010 0.144 Uiso 1 1 calc R
C23 C 0.5368(11) 0.3426(7) 0.2223(5) 0.156(6) Uani 1 1 d .
H23 H 0.5301 0.2863 0.2180 0.187 Uiso 1 1 calc R
C24 C 0.4656(10) 0.3710(9) 0.2362(5) 0.166(7) Uani 1 1 d .
H24 H 0.4047 0.3347 0.2387 0.199 Uiso 1 1 calc R
C25 C 0.4767(9) 0.4535(9) 0.2475(5) 0.166(5) Uani 1 1 d .
H25 H 0.4264 0.4742 0.2605 0.199 Uiso 1 1 calc R
C26 C 0.5643(7) 0.5065(6) 0.2392(4) 0.124(3) Uani 1 1 d .
H26 H 0.5718 0.5630 0.2451 0.149 Uiso 1 1 calc R
C27 C 0.8027(4) 0.6194(3) 0.2687(2) 0.0617(12) Uani 1 1 d .
C28 C 0.8878(4) 0.6173(4) 0.3069(2) 0.0748(15) Uani 1 1 d .
H28 H 0.9156 0.5730 0.3003 0.090 Uiso 1 1 calc R
C29 C 0.9336(5) 0.6775(5) 0.3541(3) 0.0897(19) Uani 1 1 d .
H29 H 0.9920 0.6745 0.3796 0.108 Uiso 1 1 calc R
C30 C 0.8940(7) 0.7420(5) 0.3641(3) 0.099(2) Uani 1 1 d .
H30 H 0.9247 0.7835 0.3967 0.118 Uiso 1 1 calc R
C31 C 0.8092(6) 0.7465(4) 0.3264(3) 0.0882(18) Uani 1 1 d .
H31 H 0.7822 0.7912 0.3330 0.106 Uiso 1 1 calc R
C32 C 0.7645(5) 0.6858(4) 0.2795(2) 0.0731(14) Uani 1 1 d .
H32 H 0.7064 0.6891 0.2539 0.088 Uiso 1 1 calc R
C33 C 0.9325(4) 0.7145(3) 0.1607(2) 0.0564(10) Uani 1 1 d .
H33A H 0.9867 0.7579 0.1551 0.085 Uiso 1 1 calc GR
H33B H 0.9613 0.6730 0.1742 0.085 Uiso 1 1 calc GR
H33C H 0.8997 0.7369 0.1883 0.085 Uiso 1 1 calc GR
C34 C 0.9467(4) 0.9975(3) 0.1499(2) 0.0572(11) Uani 1 1 d .
C35 C 0.9590(5) 1.0573(4) 0.2042(3) 0.0818(17) Uani 1 1 d .
H35A H 0.9235 1.0979 0.1962 0.123 Uiso 1 1 calc GR
H35B H 1.0312 1.0840 0.2205 0.123 Uiso 1 1 calc GR
H35C H 0.9302 1.0283 0.2307 0.123 Uiso 1 1 calc GR
C36 C 1.0098(4) 0.9382(3) 0.1623(2) 0.0652(12) Uani 1 1 d .
H36A H 0.9857 0.9089 0.1900 0.098 Uiso 1 1 calc GR
H36B H 1.0813 0.9683 0.1772 0.098 Uiso 1 1 calc GR
H36C H 1.0024 0.8996 0.1277 0.098 Uiso 1 1 calc GR
C37 C 0.9826(4) 1.0410(3) 0.1054(3) 0.0699(13) Uani 1 1 d .
H37A H 0.9663 1.0021 0.0698 0.105 Uiso 1 1 calc GR
H37B H 1.0561 1.0654 0.1173 0.105 Uiso 1 1 calc GR
H37C H 0.9485 1.0834 0.1005 0.105 Uiso 1 1 calc GR
C38 C 0.7563(4) 0.9714(3) 0.1138(2) 0.0544(10) Uani 1 1 d .
C39 C 0.7478(4) 1.0558(3) 0.1186(2) 0.0547(10) Uani 1 1 d .
C40 C 0.7360(4) 1.0986(3) 0.1674(2) 0.0607(11) Uani 1 1 d .
H40 H 0.7358 1.0750 0.1994 0.073 Uiso 1 1 calc R
C41 C 0.7246(4) 1.1758(3) 0.1697(3) 0.0667(13) Uani 1 1 d .
H41 H 0.7161 1.2049 0.2032 0.080 Uiso 1 1 calc R
C42 C 0.7254(4) 1.2101(3) 0.1241(3) 0.0729(15) Uani 1 1 d .
H42 H 0.7176 1.2631 0.1261 0.087 Uiso 1 1 calc R
C43 C 0.7376(4) 1.1686(3) 0.0749(3) 0.0702(14) Uani 1 1 d .
H43 H 0.7376 1.1928 0.0431 0.084 Uiso 1 1 calc R
C44 C 0.7499(4) 1.0906(3) 0.0721(2) 0.0604(11) Uani 1 1 d .
H44 H 0.7596 1.0620 0.0387 0.073 Uiso 1 1 calc R
C45 C 0.5692(5) 0.8942(4) 0.0708(4) 0.089(2) Uani 1 1 d .
C46 C 0.5277(6) 0.9505(5) 0.0981(6) 0.153(5) Uani 1 1 d .
H46A H 0.5341 0.9459 0.1374 0.229 Uiso 1 1 calc GR
H46B H 0.4559 0.9394 0.0796 0.229 Uiso 1 1 calc GR
H46C H 0.5641 1.0053 0.0964 0.229 Uiso 1 1 calc GR
C47 C 0.5543(6) 0.9080(6) 0.0071(4) 0.114(3) Uani 1 1 d .
H47A H 0.5726 0.9661 0.0076 0.171 Uiso 1 1 calc GR
H47B H 0.4833 0.8834 -0.0131 0.171 Uiso 1 1 calc GR
H47C H 0.5980 0.8827 -0.0117 0.171 Uiso 1 1 calc GR
C48 C 0.5159(5) 0.8070(4) 0.0680(3) 0.0851(17) Uani 1 1 d .
H48A H 0.5310 0.7725 0.0375 0.128 Uiso 1 1 calc GR
H48B H 0.4426 0.7997 0.0609 0.128 Uiso 1 1 calc GR
H48C H 0.5396 0.7921 0.1036 0.128 Uiso 1 1 calc GR
C49 C 0.5652(4) 0.6090(4) 0.0181(4) 0.101(3) Uani 1 1 d .
H49A H 0.4979 0.5905 -0.0077 0.151 Uiso 1 1 calc GR
H49B H 0.5632 0.6462 0.0514 0.151 Uiso 1 1 calc GR
H49C H 0.5851 0.5624 0.0292 0.151 Uiso 1 1 calc GR
C50 C 0.5764(4) 0.6987(3) -0.0682(3) 0.0716(14) Uani 1 1 d .
H50A H 0.6166 0.7237 -0.0924 0.107 Uiso 1 1 calc GR
H50B H 0.5497 0.7389 -0.0485 0.107 Uiso 1 1 calc GR
H50C H 0.5200 0.6535 -0.0911 0.107 Uiso 1 1 calc GR
C51 C 0.6689(5) 0.5731(4) -0.0620(3) 0.098(2) Uani 1 1 d .
H51A H 0.7127 0.5469 -0.0402 0.147 Uiso 1 1 calc GR
H51B H 0.6988 0.5902 -0.0924 0.147 Uiso 1 1 calc GR
H51C H 0.6017 0.5349 -0.0780 0.147 Uiso 1 1 calc GR
Co2 Co 1.28497(5) 0.73833(4) 0.53444(3) 0.05169(16) Uani 1 1 d .
Cl3 Cl 1.10623(8) 0.68484(7) 0.49265(4) 0.0515(2) Uani 1 1 d .
Cl4 Cl 1.31903(11) 0.84915(9) 0.68225(6) 0.0743(3) Uani 1 1 d .
P4 P 1.31484(9) 0.63016(7) 0.48905(5) 0.0532(3) Uani 1 1 d .
P5 P 1.69573(10) 0.92788(8) 0.69038(6) 0.0610(3) Uani 1 1 d .
P6 P 1.31715(10) 0.83132(8) 0.48468(7) 0.0671(4) Uani 1 1 d .
Si3 Si 1.44958(9) 0.76273(7) 0.57881(5) 0.0505(3) Uani 1 1 d .
Si4 Si 1.22378(10) 0.77830(8) 0.60426(6) 0.0560(3) Uani 1 1 d .
N5 N 1.5078(3) 0.7200(2) 0.52850(16) 0.0530(8) Uani 1 1 d .
N6 N 1.5495(3) 0.8532(2) 0.59308(16) 0.0537(8) Uani 1 1 d .
N7 N 1.1263(3) 0.7140(2) 0.63115(16) 0.0542(8) Uani 1 1 d .
N8 N 1.1162(3) 0.8230(2) 0.60332(18) 0.0602(9) Uani 1 1 d .
C52 C 1.2522(4) 0.5796(3) 0.4157(2) 0.0613(11) Uani 1 1 d .
C53 C 1.2694(5) 0.5077(3) 0.3935(2) 0.0679(13) Uani 1 1 d .
H53 H 1.3075 0.4818 0.4170 0.082 Uiso 1 1 calc R
C54 C 1.2312(6) 0.4736(4) 0.3372(2) 0.0841(18) Uani 1 1 d .
H54 H 1.2423 0.4239 0.3221 0.101 Uiso 1 1 calc R
C55 C 1.1774(6) 0.5110(4) 0.3029(3) 0.0842(18) Uani 1 1 d .
H55 H 1.1539 0.4884 0.2639 0.101 Uiso 1 1 calc R
C56 C 1.1571(5) 0.5818(4) 0.3252(2) 0.0796(16) Uani 1 1 d .
H56 H 1.1170 0.6062 0.3016 0.096 Uiso 1 1 calc R
C57 C 1.1953(4) 0.6169(3) 0.3815(2) 0.0668(12) Uani 1 1 d .
H57 H 1.1828 0.6660 0.3966 0.080 Uiso 1 1 calc R
C58 C 1.3013(4) 0.5447(3) 0.5244(2) 0.0566(10) Uani 1 1 d .
C59 C 1.3836(4) 0.5294(3) 0.5577(2) 0.0662(13) Uani 1 1 d .
H59 H 1.4503 0.5604 0.5592 0.079 Uiso 1 1 calc R
C60 C 1.3703(5) 0.4702(3) 0.5885(2) 0.0726(14) Uani 1 1 d .
H60 H 1.4275 0.4606 0.6109 0.087 Uiso 1 1 calc R
C61 C 1.2726(5) 0.4242(3) 0.5868(2) 0.0721(14) Uani 1 1 d .
H61 H 1.2631 0.3836 0.6083 0.086 Uiso 1 1 calc R
C62 C 1.1900(5) 0.4383(3) 0.5537(2) 0.0668(13) Uani 1 1 d .
H62 H 1.1234 0.4068 0.5520 0.080 Uiso 1 1 calc R
C63 C 1.2041(4) 0.4985(3) 0.5228(2) 0.0607(11) Uani 1 1 d .
H63 H 1.1469 0.5083 0.5004 0.073 Uiso 1 1 calc R
C64 C 1.4483(4) 0.6535(3) 0.4827(2) 0.0587(11) Uani 1 1 d .
H64A H 1.4741 0.6055 0.4848 0.070 Uiso 1 1 calc R
H64B H 1.4529 0.6687 0.4464 0.070 Uiso 1 1 calc R
C65 C 1.5901(4) 0.7757(3) 0.5198(2) 0.0557(10) Uani 1 1 d .
C66 C 1.6447(4) 0.7656(3) 0.4797(2) 0.0610(11) Uani 1 1 d .
H66 H 1.6274 0.7154 0.4539 0.073 Uiso 1 1 calc R
C67 C 1.7245(4) 0.8288(4) 0.4771(3) 0.0716(14) Uani 1 1 d .
H67 H 1.7613 0.8217 0.4492 0.086 Uiso 1 1 calc R
C68 C 1.7511(4) 0.9018(4) 0.5145(3) 0.0693(14) Uani 1 1 d .
H68 H 1.8071 0.9441 0.5129 0.083 Uiso 1 1 calc R
C69 C 1.6960(4) 0.9138(3) 0.5549(2) 0.0620(12) Uani 1 1 d .
H69 H 1.7138 0.9643 0.5805 0.074 Uiso 1 1 calc R
C70 C 1.6150(3) 0.8512(3) 0.55728(19) 0.0514(9) Uani 1 1 d .
C71 C 1.5747(4) 0.9223(3) 0.6388(2) 0.0570(11) Uani 1 1 d .
H71A H 1.5187 0.9180 0.6582 0.068 Uiso 1 1 calc R
H71B H 1.5830 0.9724 0.6239 0.068 Uiso 1 1 calc R
C72 C 1.7577(5) 1.0363(4) 0.7057(3) 0.0814(17) Uani 1 1 d .
C73 C 1.8528(5) 1.0627(6) 0.6956(3) 0.114(3) Uani 1 1 d .
H73 H 1.8846 1.0239 0.6819 0.137 Uiso 1 1 calc R
C74 C 1.9027(9) 1.1442(9) 0.7049(5) 0.169(7) Uani 1 1 d .
H74 H 1.9688 1.1610 0.6987 0.202 Uiso 1 1 calc R
C75 C 1.8560(14) 1.2006(7) 0.7231(5) 0.171(8) Uani 1 1 d .
H75 H 1.8879 1.2566 0.7278 0.205 Uiso 1 1 calc R
C76 C 1.7670(13) 1.1764(6) 0.7341(4) 0.172(6) Uani 1 1 d .
H76 H 1.7360 1.2156 0.7481 0.206 Uiso 1 1 calc R
C77 C 1.7161(8) 1.0935(5) 0.7256(4) 0.116(3) Uani 1 1 d .
H77 H 1.6517 1.0778 0.7341 0.139 Uiso 1 1 calc R
C78 C 1.6555(3) 0.9136(3) 0.7550(2) 0.0536(10) Uani 1 1 d .
C79 C 1.7225(4) 0.8910(3) 0.7948(2) 0.0619(12) Uani 1 1 d .
H79 H 1.7848 0.8853 0.7873 0.074 Uiso 1 1 calc R
C80 C 1.7001(5) 0.8768(3) 0.8447(2) 0.0705(14) Uani 1 1 d .
H80 H 1.7477 0.8630 0.8715 0.085 Uiso 1 1 calc R
C81 C 1.6092(5) 0.8827(3) 0.8556(3) 0.0712(13) Uani 1 1 d .
H81 H 1.5929 0.8716 0.8895 0.085 Uiso 1 1 calc R
C82 C 1.5418(4) 0.9051(4) 0.8169(3) 0.0747(14) Uani 1 1 d .
H82 H 1.4792 0.9098 0.8245 0.090 Uiso 1 1 calc R
C83 C 1.5647(4) 0.9207(3) 0.7671(2) 0.0656(12) Uani 1 1 d .
H83 H 1.5178 0.9364 0.7410 0.079 Uiso 1 1 calc R
C84 C 1.4721(4) 0.7229(3) 0.6450(2) 0.0576(11) Uani 1 1 d .
H84A H 1.4563 0.7575 0.6751 0.086 Uiso 1 1 calc GR
H84B H 1.5432 0.7228 0.6557 0.086 Uiso 1 1 calc GR
H84C H 1.4283 0.6676 0.6387 0.086 Uiso 1 1 calc GR
C85 C 1.1085(4) 0.6360(3) 0.6507(2) 0.0580(11) Uani 1 1 d .
C86 C 1.0301(4) 0.5693(3) 0.6058(2) 0.0661(12) Uani 1 1 d .
H86A H 0.9637 0.5800 0.6017 0.099 Uiso 1 1 calc GR
H86B H 1.0261 0.5171 0.6167 0.099 Uiso 1 1 calc GR
H86C H 1.0501 0.5678 0.5700 0.099 Uiso 1 1 calc GR
C87 C 1.0733(5) 0.6451(4) 0.7050(2) 0.0694(13) Uani 1 1 d .
H87A H 1.1200 0.6924 0.7321 0.104 Uiso 1 1 calc GR
H87B H 1.0724 0.5965 0.7205 0.104 Uiso 1 1 calc GR
H87C H 1.0050 0.6523 0.6975 0.104 Uiso 1 1 calc GR
C88 C 1.2101(4) 0.6163(4) 0.6620(2) 0.0692(14) Uani 1 1 d .
H88A H 1.2314 0.6068 0.6269 0.104 Uiso 1 1 calc GR
H88B H 1.2030 0.5676 0.6779 0.104 Uiso 1 1 calc GR
H88C H 1.2610 0.6617 0.6886 0.104 Uiso 1 1 calc GR
C89 C 1.0646(4) 0.7601(3) 0.62067(19) 0.0550(10) Uani 1 1 d .
C90 C 0.9569(4) 0.7435(3) 0.6233(2) 0.0564(10) Uani 1 1 d .
C91 C 0.8841(4) 0.7022(3) 0.5747(2) 0.0612(11) Uani 1 1 d .
H91 H 0.9042 0.6831 0.5419 0.073 Uiso 1 1 calc R
C92 C 0.7823(4) 0.6889(3) 0.5741(3) 0.0679(13) Uani 1 1 d .
H92 H 0.7322 0.6601 0.5410 0.081 Uiso 1 1 calc R
C93 C 0.7534(4) 0.7174(4) 0.6217(3) 0.0737(15) Uani 1 1 d .
H93 H 0.6835 0.7095 0.6209 0.088 Uiso 1 1 calc R
C94 C 0.8258(5) 0.7574(4) 0.6702(3) 0.0716(14) Uani 1 1 d .
H94 H 0.8057 0.7765 0.7030 0.086 Uiso 1 1 calc R
C95 C 0.9265(4) 0.7696(3) 0.6711(2) 0.0646(12) Uani 1 1 d .
H95 H 0.9760 0.7962 0.7049 0.078 Uiso 1 1 calc R
C96 C 1.0861(5) 0.8954(4) 0.5900(3) 0.0788(16) Uani 1 1 d .
C97 C 1.1823(6) 0.9535(4) 0.5850(3) 0.0865(18) Uani 1 1 d .
H97A H 1.2343 0.9650 0.6200 0.130 Uiso 1 1 calc GR
H97B H 1.1682 1.0039 0.5778 0.130 Uiso 1 1 calc GR
H97C H 1.2066 0.9291 0.5540 0.130 Uiso 1 1 calc GR
C98 C 1.0078(6) 0.8723(5) 0.5346(4) 0.113(3) Uani 1 1 d .
H98A H 1.0315 0.8410 0.5063 0.169 Uiso 1 1 calc GR
H98B H 0.9979 0.9214 0.5225 0.169 Uiso 1 1 calc GR
H98C H 0.9435 0.8397 0.5392 0.169 Uiso 1 1 calc GR
C99 C 1.0467(11) 0.9356(5) 0.6368(5) 0.169(6) Uani 1 1 d .
H99A H 0.9785 0.9029 0.6359 0.254 Uiso 1 1 calc GR
H99B H 1.0439 0.9897 0.6314 0.254 Uiso 1 1 calc GR
H99C H 1.0922 0.9400 0.6731 0.254 Uiso 1 1 calc GR
C100 C 1.3889(5) 0.8179(4) 0.4312(3) 0.0868(18) Uani 1 1 d .
H10A H 1.3980 0.8649 0.4135 0.130 Uiso 1 1 calc GR
H10B H 1.3516 0.7689 0.4027 0.130 Uiso 1 1 calc GR
H10C H 1.4553 0.8126 0.4487 0.130 Uiso 1 1 calc GR
C101 C 1.3906(5) 0.9340(4) 0.5227(3) 0.089(2) Uani 1 1 d .
H10D H 1.4630 0.9398 0.5257 0.133 Uiso 1 1 calc GR
H10E H 1.3783 0.9433 0.5604 0.133 Uiso 1 1 calc GR
H10F H 1.3698 0.9735 0.5024 0.133 Uiso 1 1 calc GR
C102 C 1.2064(4) 0.8491(3) 0.4406(3) 0.0735(14) Uani 1 1 d .
H10G H 1.1672 0.8713 0.4645 0.110 Uiso 1 1 calc GR
H10H H 1.1638 0.7979 0.4162 0.110 Uiso 1 1 calc GR
H10I H 1.2292 0.8875 0.4176 0.110 Uiso 1 1 calc GR
C104 C 1.0670(9) 0.5252(8) 0.1433(5) 0.149(4) Uiso 1 1 d D
H10J H 1.0367 0.5422 0.1098 0.223 Uiso 1 1 calc R
H10K H 1.0220 0.5230 0.1691 0.223 Uiso 1 1 calc R
H10L H 1.0766 0.4716 0.1325 0.223 Uiso 1 1 calc R
O1 O 1.2357(15) 0.5928(10) 0.1489(7) 0.253(6) Uiso 1 1 d .
O2 O 0.5380(10) 0.7843(9) 0.2878(6) 0.235(5) Uiso 1 1 d .
C108 C 0.4621(14) 0.6604(12) 0.3162(8) 0.224(7) Uiso 1 1 d .
H10T H 0.3952 0.6469 0.2904 0.336 Uiso 1 1 calc R
H10U H 0.4547 0.6431 0.3513 0.336 Uiso 1 1 calc R
H10V H 0.5055 0.6326 0.2992 0.336 Uiso 1 1 calc R
C109 C 0.5748(16) 0.8773(13) 0.3082(9) 0.240(8) Uiso 1 1 d D
H10W H 0.5212 0.8970 0.3218 0.288 Uiso 1 1 calc R
H10X H 0.6358 0.8922 0.3395 0.288 Uiso 1 1 calc R
C103 C 1.1611(13) 0.5808(11) 0.1698(7) 0.207(6) Uiso 1 1 d D
H10M H 1.1474 0.6339 0.1789 0.249 Uiso 1 1 calc R
H10N H 1.1834 0.5658 0.2060 0.249 Uiso 1 1 calc R
C107 C 0.5069(14) 0.7454(12) 0.3276(8) 0.212(7) Uiso 1 1 d .
H10Y H 0.4577 0.7712 0.3412 0.254 Uiso 1 1 calc R
H H 0.5667 0.7577 0.3595 0.254 Uiso 1 1 calc R
C106 C 1.408(2) 0.6480(17) 0.1469(12) 0.323(13) Uiso 1 1 d .
H10O H 1.4624 0.6462 0.1775 0.484 Uiso 1 1 calc R
H10P H 1.4249 0.7004 0.1360 0.484 Uiso 1 1 calc R
H10Q H 1.3994 0.6046 0.1147 0.484 Uiso 1 1 calc R
C105 C 1.316(3) 0.637(2) 0.1649(13) 0.327(15) Uiso 1 1 d .
H10R H 1.3365 0.6322 0.2043 0.392 Uiso 1 1 calc R
H10S H 1.3034 0.6912 0.1671 0.392 Uiso 1 1 calc R
C110 C 0.598(2) 0.9131(17) 0.2633(11) 0.336(14) Uiso 1 1 d D
H11A H 0.6499 0.8925 0.2495 0.503 Uiso 1 1 calc R
H11B H 0.6230 0.9719 0.2763 0.503 Uiso 1 1 calc R
H11C H 0.5365 0.8998 0.2330 0.503 Uiso 1 1 calc R

loop_
_atom_site_aniso_label
_atom_site_aniso_U_11
_atom_site_aniso_U_22
_atom_site_aniso_U_33
_atom_site_aniso_U_23
_atom_site_aniso_U_13
_atom_site_aniso_U_12
Co1 0.0531(3) 0.0407(3) 0.0573(3) 0.0151(2) 0.0074(3) 0.0198(2)
Cl1 0.0634(6) 0.0394(4) 0.0520(5) 0.0167(4) 0.0038(4) 0.0197(4)
Cl2 0.1316(14) 0.0704(8) 0.0877(10) 0.0328(7) 0.0494(10) 0.0475(9)
P1 0.0496(6) 0.0497(6) 0.0627(7) 0.0200(5) 0.0103(5) 0.0179(5)
P2 0.0781(9) 0.0573(7) 0.0626(7) 0.0225(6) 0.0065(6) 0.0269(6)
P3 0.0536(7) 0.0547(7) 0.0948(10) 0.0331(7) -0.0090(7) 0.0092(5)
Si1 0.0491(6) 0.0405(5) 0.0573(7) 0.0154(5) 0.0060(5) 0.0171(5)
Si2 0.0719(8) 0.0423(6) 0.0639(8) 0.0144(5) 0.0117(6) 0.0252(6)
N1 0.054(2) 0.0439(17) 0.060(2) 0.0150(16) 0.0057(17) 0.0172(15)
N2 0.053(2) 0.0404(16) 0.057(2) 0.0137(15) 0.0076(16) 0.0178(15)
N3 0.062(2) 0.0442(18) 0.061(2) 0.0089(16) 0.0049(18) 0.0226(16)
N4 0.057(2) 0.0445(18) 0.082(3) 0.0137(18) 0.015(2) 0.0204(17)
C1 0.063(3) 0.057(2) 0.064(3) 0.022(2) 0.015(2) 0.019(2)
C2 0.057(3) 0.092(4) 0.072(3) 0.020(3) 0.016(3) 0.023(3)
C3 0.069(4) 0.103(5) 0.082(4) 0.023(3) 0.028(3) 0.025(3)
C4 0.083(4) 0.084(4) 0.068(3) 0.021(3) 0.024(3) 0.024(3)
C5 0.085(4) 0.091(4) 0.061(3) 0.022(3) 0.017(3) 0.039(3)
C6 0.069(3) 0.074(3) 0.061(3) 0.020(2) 0.012(2) 0.031(3)
C7 0.055(3) 0.056(2) 0.066(3) 0.021(2) 0.013(2) 0.020(2)
C8 0.055(3) 0.060(3) 0.086(4) 0.025(3) 0.008(2) 0.017(2)
C9 0.059(3) 0.075(3) 0.085(4) 0.014(3) 0.001(3) 0.021(3)
C10 0.054(3) 0.070(3) 0.091(4) 0.005(3) 0.011(3) 0.012(2)
C11 0.061(3) 0.056(3) 0.084(4) 0.014(2) 0.022(3) 0.012(2)
C12 0.061(3) 0.053(2) 0.062(3) 0.020(2) 0.013(2) 0.016(2)
C13 0.057(3) 0.050(2) 0.070(3) 0.018(2) 0.016(2) 0.021(2)
C14 0.052(2) 0.044(2) 0.063(3) 0.0130(19) 0.004(2) 0.0222(18)
C15 0.065(3) 0.051(2) 0.074(3) 0.016(2) 0.012(2) 0.028(2)
C16 0.072(3) 0.044(2) 0.082(3) 0.008(2) 0.008(3) 0.024(2)
C17 0.065(3) 0.043(2) 0.087(4) 0.017(2) 0.000(3) 0.017(2)
C18 0.054(2) 0.046(2) 0.068(3) 0.018(2) 0.002(2) 0.0154(18)
C19 0.051(2) 0.044(2) 0.059(2) 0.0144(18) -0.0016(19) 0.0197(17)
C20 0.058(3) 0.051(2) 0.062(3) 0.022(2) 0.009(2) 0.0174(19)
C21 0.098(5) 0.069(3) 0.071(4) 0.033(3) -0.009(3) -0.003(3)
C22 0.176(8) 0.060(3) 0.078(4) 0.026(3) -0.030(5) -0.010(4)
C23 0.187(12) 0.099(7) 0.108(7) 0.057(6) -0.053(8) -0.053(8)
C24 0.128(9) 0.171(13) 0.130(9) 0.097(9) -0.042(8) -0.070(9)
C25 0.118(8) 0.190(12) 0.178(11) 0.085(10) 0.047(7) -0.016(8)
C26 0.097(6) 0.115(6) 0.155(8) 0.056(6) 0.040(6) -0.006(5)
C27 0.059(3) 0.071(3) 0.061(3) 0.032(2) 0.016(2) 0.018(2)
C28 0.066(3) 0.083(4) 0.070(3) 0.032(3) 0.008(3) 0.008(3)
C29 0.071(4) 0.110(5) 0.072(4) 0.027(4) -0.001(3) 0.002(4)
C30 0.116(6) 0.085(5) 0.068(4) 0.015(3) 0.013(4) -0.013(4)
C31 0.121(6) 0.066(3) 0.074(4) 0.011(3) 0.019(4) 0.024(4)
C32 0.085(4) 0.075(3) 0.057(3) 0.018(3) 0.008(3) 0.025(3)
C33 0.059(3) 0.048(2) 0.060(3) 0.018(2) 0.000(2) 0.0176(19)
C34 0.058(3) 0.049(2) 0.062(3) 0.007(2) 0.001(2) 0.022(2)
C35 0.072(4) 0.077(4) 0.083(4) -0.010(3) 0.001(3) 0.027(3)
C36 0.064(3) 0.057(3) 0.072(3) 0.012(2) 0.000(2) 0.026(2)
C37 0.060(3) 0.061(3) 0.091(4) 0.022(3) 0.011(3) 0.024(2)
C38 0.060(3) 0.044(2) 0.063(3) 0.0134(19) 0.015(2) 0.0188(19)
C39 0.056(2) 0.044(2) 0.068(3) 0.011(2) 0.015(2) 0.0221(19)
C40 0.061(3) 0.050(2) 0.078(3) 0.017(2) 0.019(2) 0.023(2)
C41 0.063(3) 0.056(3) 0.083(4) 0.007(2) 0.017(3) 0.025(2)
C42 0.068(3) 0.044(2) 0.112(5) 0.020(3) 0.018(3) 0.025(2)
C43 0.066(3) 0.055(3) 0.096(4) 0.030(3) 0.015(3) 0.024(2)
C44 0.059(3) 0.052(2) 0.076(3) 0.020(2) 0.015(2) 0.024(2)
C45 0.058(3) 0.055(3) 0.147(6) 0.002(3) 0.026(4) 0.014(2)
C46 0.068(4) 0.082(5) 0.284(14) 0.004(7) 0.011(6) 0.024(4)
C47 0.083(5) 0.127(7) 0.125(6) 0.049(5) -0.011(4) 0.029(4)
C48 0.070(4) 0.062(3) 0.110(5) 0.008(3) 0.011(3) 0.006(3)
C49 0.059(3) 0.081(4) 0.150(6) 0.071(4) -0.014(4) -0.001(3)
C50 0.056(3) 0.064(3) 0.088(4) 0.032(3) -0.006(3) 0.013(2)
C51 0.090(4) 0.054(3) 0.119(5) 0.017(3) -0.035(4) 0.012(3)
Co2 0.0496(3) 0.0499(3) 0.0550(3) 0.0137(3) 0.0059(3) 0.0159(2)
Cl3 0.0433(5) 0.0591(6) 0.0504(5) 0.0131(4) 0.0040(4) 0.0157(4)
Cl4 0.0629(7) 0.0834(9) 0.0637(7) 0.0041(6) 0.0075(6) 0.0097(6)
P4 0.0547(6) 0.0453(5) 0.0582(7) 0.0137(5) 0.0075(5) 0.0137(5)
P5 0.0507(6) 0.0675(7) 0.0636(7) 0.0166(6) 0.0028(5) 0.0204(6)
P6 0.0576(7) 0.0581(7) 0.0841(9) 0.0327(7) 0.0013(6) 0.0148(6)
Si3 0.0491(6) 0.0467(6) 0.0560(7) 0.0162(5) 0.0066(5) 0.0149(5)
Si4 0.0498(7) 0.0589(7) 0.0553(7) 0.0136(6) 0.0071(5) 0.0106(5)
N5 0.051(2) 0.0474(18) 0.060(2) 0.0154(16) 0.0092(17) 0.0139(15)
N6 0.049(2) 0.0502(19) 0.059(2) 0.0131(16) 0.0035(16) 0.0137(15)
N7 0.0473(19) 0.058(2) 0.058(2) 0.0170(17) 0.0080(16) 0.0158(16)
N8 0.064(2) 0.055(2) 0.063(2) 0.0193(18) 0.0140(19) 0.0179(18)
C52 0.062(3) 0.053(2) 0.064(3) 0.014(2) 0.012(2) 0.010(2)
C53 0.085(4) 0.052(3) 0.061(3) 0.011(2) 0.010(3) 0.015(2)
C54 0.124(5) 0.056(3) 0.063(3) 0.004(2) 0.013(3) 0.021(3)
C55 0.112(5) 0.069(3) 0.057(3) 0.010(3) 0.001(3) 0.017(3)
C56 0.091(4) 0.081(4) 0.061(3) 0.018(3) 0.000(3) 0.024(3)
C57 0.076(3) 0.063(3) 0.055(3) 0.010(2) 0.002(2) 0.019(2)
C58 0.064(3) 0.044(2) 0.061(3) 0.0137(19) 0.013(2) 0.0143(19)
C59 0.064(3) 0.054(3) 0.080(3) 0.021(2) 0.006(3) 0.020(2)
C60 0.082(4) 0.064(3) 0.077(3) 0.029(3) 0.010(3) 0.029(3)
C61 0.097(4) 0.051(3) 0.070(3) 0.021(2) 0.017(3) 0.023(3)
C62 0.076(3) 0.052(2) 0.070(3) 0.014(2) 0.021(3) 0.009(2)
C63 0.063(3) 0.056(3) 0.058(3) 0.011(2) 0.009(2) 0.010(2)
C64 0.064(3) 0.050(2) 0.061(3) 0.011(2) 0.014(2) 0.016(2)
C65 0.052(2) 0.055(2) 0.064(3) 0.021(2) 0.011(2) 0.0198(19)
C66 0.057(3) 0.067(3) 0.065(3) 0.023(2) 0.013(2) 0.022(2)
C67 0.064(3) 0.085(4) 0.075(3) 0.029(3) 0.021(3) 0.027(3)
C68 0.055(3) 0.074(3) 0.084(4) 0.038(3) 0.016(3) 0.013(2)
C69 0.051(2) 0.058(3) 0.075(3) 0.028(2) 0.005(2) 0.011(2)
C70 0.047(2) 0.051(2) 0.058(2) 0.0205(19) 0.0067(18) 0.0155(18)
C71 0.053(2) 0.046(2) 0.067(3) 0.010(2) 0.001(2) 0.0180(19)
C72 0.073(4) 0.076(4) 0.075(4) 0.021(3) -0.006(3) -0.002(3)
C73 0.073(4) 0.155(7) 0.095(5) 0.068(5) -0.003(4) -0.013(4)
C74 0.116(8) 0.200(12) 0.117(8) 0.103(9) -0.044(6) -0.078(8)
C75 0.228(16) 0.093(6) 0.102(7) 0.046(6) -0.061(8) -0.059(8)
C76 0.272(17) 0.065(5) 0.116(8) 0.007(5) -0.002(9) -0.025(7)
C77 0.148(8) 0.065(4) 0.111(6) 0.014(4) 0.016(5) 0.002(4)
C78 0.048(2) 0.044(2) 0.064(3) 0.0095(19) 0.004(2) 0.0122(17)
C79 0.058(3) 0.063(3) 0.071(3) 0.022(2) 0.009(2) 0.028(2)
C80 0.078(4) 0.067(3) 0.070(3) 0.028(3) 0.006(3) 0.028(3)
C81 0.079(4) 0.061(3) 0.074(3) 0.020(3) 0.020(3) 0.016(3)
C82 0.060(3) 0.072(3) 0.088(4) 0.011(3) 0.017(3) 0.014(3)
C83 0.052(3) 0.071(3) 0.068(3) 0.010(2) 0.000(2) 0.019(2)
C84 0.057(3) 0.061(3) 0.059(3) 0.021(2) 0.007(2) 0.023(2)
C85 0.056(3) 0.062(3) 0.058(3) 0.021(2) 0.011(2) 0.018(2)
C86 0.062(3) 0.062(3) 0.074(3) 0.018(2) 0.012(2) 0.018(2)
C87 0.078(4) 0.077(3) 0.059(3) 0.022(3) 0.017(3) 0.025(3)
C88 0.061(3) 0.078(3) 0.076(3) 0.038(3) 0.009(2) 0.024(3)
C89 0.057(3) 0.053(2) 0.053(2) 0.0114(19) 0.007(2) 0.017(2)
C90 0.059(3) 0.053(2) 0.060(3) 0.013(2) 0.013(2) 0.022(2)
C91 0.059(3) 0.059(3) 0.066(3) 0.016(2) 0.007(2) 0.023(2)
C92 0.055(3) 0.066(3) 0.085(4) 0.025(3) 0.006(2) 0.022(2)
C93 0.058(3) 0.078(3) 0.103(4) 0.037(3) 0.025(3) 0.035(3)
C94 0.076(4) 0.074(3) 0.085(4) 0.028(3) 0.035(3) 0.040(3)
C95 0.073(3) 0.059(3) 0.068(3) 0.017(2) 0.023(3) 0.025(2)
C96 0.096(4) 0.062(3) 0.099(4) 0.037(3) 0.041(4) 0.035(3)
C97 0.104(5) 0.058(3) 0.099(5) 0.029(3) 0.021(4) 0.018(3)
C98 0.084(4) 0.097(5) 0.174(8) 0.082(6) 0.016(5) 0.035(4)
C99 0.291(15) 0.090(5) 0.228(12) 0.084(7) 0.198(12) 0.102(8)
C100 0.079(4) 0.092(4) 0.105(5) 0.056(4) 0.018(3) 0.033(3)
C101 0.064(3) 0.064(3) 0.127(5) 0.041(4) -0.011(3) 0.008(3)
C102 0.066(3) 0.067(3) 0.084(4) 0.028(3) -0.002(3) 0.020(2)

loop_
_atom_type_symbol
_atom_type_description
_atom_type_scat_dispersion_real
_atom_type_scat_dispersion_imag
_atom_type_scat_source
C C 0.0033 0.0016 'International Tables Vol C Tables 4.2.6.8 and 6.1.1.4'
H H 0.0000 0.0000 'International Tables Vol C Tables 4.2.6.8 and 6.1.1.4'
Cl Cl 0.1484 0.1585 'International Tables Vol C Tables 4.2.6.8 and 6.1.1.4'
Co Co 0.3494 0.9721 'International Tables Vol C Tables 4.2.6.8 and 6.1.1.4'
N N 0.0061 0.0033 'International Tables Vol C Tables 4.2.6.8 and 6.1.1.4'
O O 0.0106 0.0060 'International Tables Vol C Tables 4.2.6.8 and 6.1.1.4'
P P 0.1023 0.0942 'International Tables Vol C Tables 4.2.6.8 and 6.1.1.4'
Si Si 0.0817 0.0704 'International Tables Vol C Tables 4.2.6.8 and 6.1.1.4'

loop_
_exptl_crystal_face_index_h
_exptl_crystal_face_index_k
_exptl_crystal_face_index_l
_exptl_crystal_face_perp_dist
8 30 -13 0.1243
-15 14 0 0.1833
-17 -30 14 0.1474
23 -30 2 0.1484
1 7 30 0.2703
-7 -8 -30 0.2481

loop_
_geom_angle_atom_site_label_1
_geom_angle_atom_site_label_2
_geom_angle_atom_site_label_3
_geom_angle
P1 Co1 Cl1 90.48(4)
P1 Co1 Si1 82.12(5)
P3 Co1 Cl1 98.79(5)
P3 Co1 P1 103.42(6)
P3 Co1 Si1 94.80(5)
Si1 Co1 Cl1 165.73(5)
Si2 Co1 Cl1 79.24(5)
Si2 Co1 P1 137.90(6)
Si2 Co1 P3 118.41(7)
Si2 Co1 Si1 98.09(5)
C1 P1 Co1 123.73(17)
C1 P1 C13 98.9(2)
C7 P1 Co1 115.95(17)
C7 P1 C1 100.8(2)
C7 P1 C13 104.8(2)
C13 P1 Co1 110.00(16)
C21 P2 C20 100.5(2)
C21 P2 C27 103.3(3)
C27 P2 C20 103.5(2)
C49 P3 Co1 116.3(3)
C49 P3 C50 101.8(3)
C50 P3 Co1 115.61(18)
C51 P3 Co1 121.4(2)
C51 P3 C49 98.4(4)
C51 P3 C50 99.9(3)
N1 Si1 Co1 105.25(13)
N1 Si1 C33 109.8(2)
N2 Si1 Co1 127.84(13)
N2 Si1 N1 88.70(17)
N2 Si1 C33 103.15(19)
C33 Si1 Co1 117.57(14)
Co1 Si2 C38 137.36(14)
Cl2 Si2 Co1 120.83(7)
Cl2 Si2 C38 101.79(14)
N3 Si2 Co1 128.48(15)
N3 Si2 Cl2 98.63(15)
N3 Si2 N4 70.45(18)
N3 Si2 C38 35.20(17)
N4 Si2 Co1 127.23(16)
N4 Si2 Cl2 98.43(16)
N4 Si2 C38 35.30(17)
C13 N1 Si1 120.4(3)
C14 N1 Si1 112.9(3)
C14 N1 C13 119.7(4)
C19 N2 Si1 112.8(3)
C19 N2 C20 118.9(4)
C20 N2 Si1 128.0(3)
C34 N3 Si2 138.1(3)
C38 N3 Si2 91.7(3)
C38 N3 C34 129.9(4)
C38 N4 Si2 90.7(3)
C38 N4 C45 130.1(4)
C45 N4 Si2 138.9(3)
C2 C1 P1 119.7(4)
C6 C1 P1 121.4(4)
C6 C1 C2 118.5(5)
C1 C2 C3 120.4(5)
C4 C3 C2 120.8(6)
C3 C4 C5 119.0(6)
C4 C5 C6 119.9(6)
C1 C6 C5 121.3(5)
C8 C7 P1 122.8(4)
C8 C7 C12 118.2(5)
C12 C7 P1 118.8(4)
C9 C8 C7 120.7(5)
C8 C9 C10 120.4(5)
C11 C10 C9 120.0(5)
C10 C11 C12 119.8(5)
C11 C12 C7 120.9(5)
N1 C13 P1 108.3(3)
N1 C14 C19 111.9(4)
C15 C14 N1 127.4(5)
C15 C14 C19 120.7(4)
C14 C15 C16 119.4(5)
C17 C16 C15 120.1(5)
C16 C17 C18 120.9(5)
C19 C18 C17 119.7(5)
N2 C19 C14 113.2(4)
C18 C19 N2 127.5(4)
C18 C19 C14 119.3(4)
N2 C20 P2 110.5(3)
C22 C21 P2 117.4(7)
C26 C21 P2 125.8(5)
C26 C21 C22 116.7(8)
C23 C22 C21 122.3(12)
C24 C23 C22 121.0(12)
C23 C24 C25 121.0(11)
C24 C25 C26 118.9(13)
C21 C26 C25 120.0(10)
C28 C27 P2 115.7(4)
C28 C27 C32 117.3(6)
C32 C27 P2 127.0(4)
C29 C28 C27 122.1(7)
C30 C29 C28 119.5(6)
C29 C30 C31 120.1(7)
C32 C31 C30 119.7(7)
C31 C32 C27 121.4(6)
N3 C34 C35 110.8(4)
N3 C34 C36 106.6(4)
N3 C34 C37 110.0(4)
C35 C34 C36 108.9(4)
C35 C34 C37 111.3(5)
C37 C34 C36 109.1(4)
N3 C38 Si2 53.1(2)
N3 C38 N4 107.0(4)
N3 C38 C39 127.3(4)
N4 C38 Si2 54.0(2)
N4 C38 C39 125.7(4)
C39 C38 Si2 177.6(4)
C40 C39 C38 121.7(4)
C40 C39 C44 120.0(4)
C44 C39 C38 118.3(4)
C39 C40 C41 120.1(5)
C42 C41 C40 120.2(5)
C41 C42 C43 120.6(5)
C42 C43 C44 119.8(5)
C39 C44 C43 119.2(5)
N4 C45 C47 108.4(5)
N4 C45 C48 106.1(5)
C46 C45 N4 115.5(6)
C46 C45 C47 104.6(8)
C46 C45 C48 114.6(7)
C48 C45 C47 107.2(6)
P4 Co2 Cl3 90.73(5)
P4 Co2 Si3 81.82(5)
P6 Co2 Cl3 97.61(5)
P6 Co2 P4 105.56(6)
P6 Co2 Si3 93.70(5)
Si3 Co2 Cl3 167.80(5)
Si4 Co2 Cl3 79.73(5)
Si4 Co2 P4 141.97(6)
Si4 Co2 P6 112.13(6)
Si4 Co2 Si3 100.23(5)
C52 P4 Co2 124.69(17)
C52 P4 C64 98.6(2)
C58 P4 Co2 114.54(16)
C58 P4 C52 101.9(2)
C58 P4 C64 104.0(2)
C64 P4 Co2 110.43(16)
C72 P5 C71 100.7(2)
C72 P5 C78 102.4(3)
C78 P5 C71 104.0(2)
C100 P6 Co2 119.6(2)
C100 P6 C101 99.3(4)
C100 P6 C102 98.4(3)
C101 P6 Co2 117.4(2)
C102 P6 Co2 116.2(2)
C102 P6 C101 102.6(3)
N5 Si3 Co2 105.73(14)
N5 Si3 C84 111.3(2)
N6 Si3 Co2 129.04(13)
N6 Si3 N5 88.49(19)
N6 Si3 C84 103.5(2)
C84 Si3 Co2 115.20(17)
Co2 Si4 C89 135.34(14)
Cl4 Si4 Co2 122.04(7)
Cl4 Si4 C89 102.58(14)
N7 Si4 Co2 125.63(14)
N7 Si4 Cl4 98.77(14)
N7 Si4 N8 70.87(17)
N7 Si4 C89 35.33(16)
N8 Si4 Co2 128.34(15)
N8 Si4 Cl4 98.06(15)
N8 Si4 C89 35.66(17)
C64 N5 Si3 120.5(3)
C65 N5 Si3 113.1(3)
C65 N5 C64 119.0(4)
C70 N6 Si3 113.0(3)
C70 N6 C71 118.4(4)
C71 N6 Si3 128.3(3)
C85 N7 Si4 138.2(3)
C89 N7 Si4 91.2(3)
C89 N7 C85 130.2(4)
C89 N8 Si4 90.7(3)
C89 N8 C96 129.5(4)
C96 N8 Si4 139.9(4)
C53 C52 P4 119.4(4)
C53 C52 C57 120.1(5)
C57 C52 P4 120.2(4)
C54 C53 C52 119.8(5)
C55 C54 C53 120.4(6)
C54 C55 C56 120.1(6)
C57 C56 C55 120.2(5)
C56 C57 C52 119.3(5)
C59 C58 P4 122.5(4)
C59 C58 C63 118.5(4)
C63 C58 P4 118.7(4)
C60 C59 C58 121.2(5)
C59 C60 C61 120.1(5)
C62 C61 C60 119.5(5)
C61 C62 C63 120.1(5)
C62 C63 C58 120.7(5)
N5 C64 P4 107.8(3)
N5 C65 C70 112.3(4)
C66 C65 N5 128.1(5)
C66 C65 C70 119.5(4)
C65 C66 C67 119.9(5)
C68 C67 C66 120.8(5)
C67 C68 C69 120.2(5)
C70 C69 C68 119.3(5)
N6 C70 C65 112.6(4)
C69 C70 N6 127.2(5)
C69 C70 C65 120.2(5)
N6 C71 P5 110.8(3)
C73 C72 P5 118.8(7)
C77 C72 P5 124.1(6)
C77 C72 C73 117.0(8)
C72 C73 C74 121.6(12)
C75 C74 C73 119.5(12)
C76 C75 C74 119.4(10)
C75 C76 C77 121.6(14)
C72 C77 C76 120.8(11)
C79 C78 P5 115.8(4)
C83 C78 P5 126.5(4)
C83 C78 C79 117.7(5)
C80 C79 C78 121.4(5)
C81 C80 C79 120.1(5)
C80 C81 C82 119.5(5)
C81 C82 C83 120.6(5)
C82 C83 C78 120.7(5)
N7 C85 C86 110.2(4)
N7 C85 C87 110.4(4)
N7 C85 C88 106.8(4)
C87 C85 C86 110.2(4)
C87 C85 C88 108.7(4)
C88 C85 C86 110.4(4)
N7 C89 Si4 53.5(2)
N7 C89 N8 106.9(4)
N7 C89 C90 127.5(4)
N8 C89 Si4 53.7(2)
N8 C89 C90 125.5(4)
C90 C89 Si4 172.5(4)
C91 C90 C89 117.5(4)
C95 C90 C89 123.0(5)
C95 C90 C91 119.4(5)
C92 C91 C90 119.8(5)
C93 C92 C91 119.9(5)
C94 C93 C92 120.2(5)
C95 C94 C93 120.0(5)
C94 C95 C90 120.6(6)
N8 C96 C97 105.4(5)
N8 C96 C98 109.9(5)
N8 C96 C99 111.7(5)
C97 C96 C98 109.8(5)
C97 C96 C99 108.9(7)
C98 C96 C99 111.0(8)
C105 O1 C103 132(3)
C107 O2 C109 112.7(16)
C110 C109 O2 109(2)
O1 C103 C104 124.3(19)
O2 C107 C108 122.1(18)
O1 C105 C106 135(3)

loop_
_geom_bond_atom_site_label_1
_geom_bond_atom_site_label_2
_geom_bond_distance
Co1 Cl1 2.4050(10)
Co1 P1 2.2098(14)
Co1 P3 2.2017(15)
Co1 Si1 2.2600(12)
Co1 Si2 2.1642(15)
Cl2 Si2 2.105(2)
P1 C1 1.837(5)
P1 C7 1.823(5)
P1 C13 1.860(4)
P2 C20 1.895(4)
P2 C21 1.820(7)
P2 C27 1.830(6)
P3 C49 1.826(7)
P3 C50 1.841(5)
P3 C51 1.821(7)
Si1 N1 1.782(4)
Si1 N2 1.779(4)
Si1 C33 1.880(5)
Si2 N3 1.846(4)
Si2 N4 1.864(4)
Si2 C38 2.306(4)
N1 C13 1.438(6)
N1 C14 1.404(6)
N2 C19 1.391(6)
N2 C20 1.444(6)
N3 C34 1.481(6)
N3 C38 1.330(6)
N4 C38 1.332(6)
N4 C45 1.499(8)
C1 C2 1.385(7)
C1 C6 1.362(7)
C2 C3 1.388(8)
C3 C4 1.369(9)
C4 C5 1.379(8)
C5 C6 1.395(7)
C7 C8 1.394(7)
C7 C12 1.402(6)
C8 C9 1.371(8)
C9 C10 1.387(8)
C10 C11 1.376(8)
C11 C12 1.380(7)
C14 C15 1.374(7)
C14 C19 1.418(7)
C15 C16 1.410(7)
C16 C17 1.370(8)
C17 C18 1.402(7)
C18 C19 1.384(6)
C21 C22 1.395(9)
C21 C26 1.375(12)
C22 C23 1.362(15)
C23 C24 1.29(2)
C24 C25 1.39(2)
C25 C26 1.418(12)
C27 C28 1.386(8)
C27 C32 1.397(8)
C28 C29 1.380(9)
C29 C30 1.376(11)
C30 C31 1.389(11)
C31 C32 1.378(9)
C34 C35 1.526(7)
C34 C36 1.539(6)
C34 C37 1.529(7)
C38 C39 1.491(6)
C39 C40 1.385(7)
C39 C44 1.387(7)
C40 C41 1.386(6)
C41 C42 1.359(8)
C42 C43 1.386(9)
C43 C44 1.402(6)
C45 C46 1.407(11)
C45 C47 1.619(12)
C45 C48 1.507(8)
Co2 Cl3 2.4060(12)
Co2 P4 2.2149(14)
Co2 P6 2.1976(14)
Co2 Si3 2.2608(14)
Co2 Si4 2.1715(15)
Cl4 Si4 2.133(2)
P4 C52 1.844(5)
P4 C58 1.830(4)
P4 C64 1.856(5)
P5 C71 1.889(5)
P5 C72 1.826(7)
P5 C78 1.833(5)
P6 C100 1.833(7)
P6 C101 1.838(6)
P6 C102 1.837(5)
Si3 N5 1.782(4)
Si3 N6 1.773(4)
Si3 C84 1.882(5)
Si4 N7 1.845(4)
Si4 N8 1.850(4)
Si4 C89 2.296(5)
N5 C64 1.450(6)
N5 C65 1.391(6)
N6 C70 1.397(6)
N6 C71 1.446(6)
N7 C85 1.493(6)
N7 C89 1.328(6)
N8 C89 1.339(6)
N8 C96 1.484(6)
C52 C53 1.385(7)
C52 C57 1.390(7)
C53 C54 1.381(8)
C54 C55 1.368(9)
C55 C56 1.388(9)
C56 C57 1.384(8)
C58 C59 1.389(7)
C58 C63 1.394(7)
C59 C60 1.372(7)
C60 C61 1.398(9)
C61 C62 1.380(8)
C62 C63 1.390(7)
C65 C66 1.383(7)
C65 C70 1.415(7)
C66 C67 1.386(8)
C67 C68 1.379(9)
C68 C69 1.399(8)
C69 C70 1.388(6)
C72 C73 1.382(10)
C72 C77 1.347(11)
C73 C74 1.386(15)
C74 C75 1.37(2)
C75 C76 1.31(2)
C76 C77 1.413(11)
C78 C79 1.397(6)
C78 C83 1.389(7)
C79 C80 1.379(7)
C80 C81 1.374(8)
C81 C82 1.380(9)
C82 C83 1.387(8)
C85 C86 1.525(7)
C85 C87 1.523(7)
C85 C88 1.525(7)
C89 C90 1.479(7)
C90 C91 1.388(7)
C90 C95 1.387(7)
C91 C92 1.385(7)
C92 C93 1.381(8)
C93 C94 1.380(9)
C94 C95 1.368(8)
C96 C97 1.516(9)
C96 C98 1.516(11)
C96 C99 1.527(10)
C104 C103 1.401(14)
O1 C103 1.240(18)
O1 C105 1.16(3)
O2 C109 1.55(2)
O2 C107 1.362(18)
C108 C107 1.42(2)
C109 C110 1.410(16)
C106 C105 1.42(3)

loop_
_geom_torsion_atom_site_label_1
_geom_torsion_atom_site_label_2
_geom_torsion_atom_site_label_3
_geom_torsion_atom_site_label_4
_geom_torsion
Co1 P1 C1 C2 179.3(4)
Co1 P1 C1 C6 -8.2(5)
Co1 P1 C7 C8 96.0(4)
Co1 P1 C7 C12 -78.3(4)
Co1 P1 C13 N1 -23.8(4)
Co1 Si1 N1 C13 27.9(4)
Co1 Si1 N1 C14 -122.7(3)
Co1 Si1 N2 C19 102.3(3)
Co1 Si1 N2 C20 -83.2(4)
Co1 Si2 N3 C34 -52.6(5)
Co1 Si2 N3 C38 120.2(3)
Co1 Si2 N4 C38 -121.7(3)
Co1 Si2 N4 C45 52.7(7)
Cl2 Si2 N3 C34 88.9(5)
Cl2 Si2 N3 C38 -98.2(3)
Cl2 Si2 N4 C38 98.5(3)
Cl2 Si2 N4 C45 -87.1(6)
P1 C1 C2 C3 173.3(5)
P1 C1 C6 C5 -173.2(5)
P1 C7 C8 C9 -174.4(5)
P1 C7 C12 C11 175.1(4)
P2 C21 C22 C23 -179.1(6)
P2 C21 C26 C25 178.2(8)
P2 C27 C28 C29 179.3(5)
P2 C27 C32 C31 -179.1(5)
Si1 N1 C13 P1 -3.4(5)
Si1 N1 C14 C15 172.3(4)
Si1 N1 C14 C19 -5.2(5)
Si1 N2 C19 C14 4.5(4)
Si1 N2 C19 C18 -173.6(4)
Si1 N2 C20 P2 -109.9(3)
Si2 N3 C34 C35 -130.8(5)
Si2 N3 C34 C36 -12.5(7)
Si2 N3 C34 C37 105.7(5)
Si2 N3 C38 N4 3.2(4)
Si2 N3 C38 C39 -177.1(5)
Si2 N4 C38 N3 -3.1(4)
Si2 N4 C38 C39 177.1(4)
Si2 N4 C45 C46 148.3(7)
Si2 N4 C45 C47 -94.7(7)
Si2 N4 C45 C48 20.1(9)
N1 Si1 N2 C19 -6.1(3)
N1 Si1 N2 C20 168.4(4)
N1 C14 C15 C16 -177.4(4)
N1 C14 C19 N2 0.4(5)
N1 C14 C19 C18 178.7(4)
N2 Si1 N1 C13 156.9(4)
N2 Si1 N1 C14 6.4(3)
N3 Si2 N4 C38 2.3(3)
N3 Si2 N4 C45 176.7(7)
N3 C38 C39 C40 -86.5(7)
N3 C38 C39 C44 94.8(6)
N4 Si2 N3 C34 -175.1(5)
N4 Si2 N3 C38 -2.3(3)
N4 C38 C39 C40 93.2(6)
N4 C38 C39 C44 -85.5(6)
C1 P1 C7 C8 -127.7(5)
C1 P1 C7 C12 57.9(4)
C1 P1 C13 N1 -154.8(3)
C1 C2 C3 C4 -1.1(10)
C2 C1 C6 C5 -0.6(8)
C2 C3 C4 C5 1.7(10)
C3 C4 C5 C6 -1.7(10)
C4 C5 C6 C1 1.2(9)
C6 C1 C2 C3 0.6(9)
C7 P1 C1 C2 47.7(5)
C7 P1 C1 C6 -139.8(5)
C7 P1 C13 N1 101.4(4)
C7 C8 C9 C10 -0.4(9)
C8 C7 C12 C11 0.5(8)
C8 C9 C10 C11 0.3(9)
C9 C10 C11 C12 0.1(9)
C10 C11 C12 C7 -0.6(8)
C12 C7 C8 C9 0.0(8)
C13 P1 C1 C2 -59.3(5)
C13 P1 C1 C6 113.2(5)
C13 P1 C7 C8 -25.4(5)
C13 P1 C7 C12 160.3(4)
C13 N1 C14 C15 21.4(7)
C13 N1 C14 C19 -156.0(4)
C14 N1 C13 P1 145.2(3)
C14 C15 C16 C17 -0.6(8)
C15 C14 C19 N2 -177.2(4)
C15 C14 C19 C18 1.0(6)
C15 C16 C17 C18 0.5(8)
C16 C17 C18 C19 0.4(7)
C17 C18 C19 N2 176.8(4)
C17 C18 C19 C14 -1.2(6)
C19 N2 C20 P2 64.4(5)
C19 C14 C15 C16 -0.1(7)
C20 P2 C21 C22 117.8(5)
C20 P2 C21 C26 -59.3(7)
C20 P2 C27 C28 -148.4(4)
C20 P2 C27 C32 30.3(5)
C20 N2 C19 C14 -170.6(4)
C20 N2 C19 C18 11.3(6)
C21 P2 C20 N2 -140.7(4)
C21 P2 C27 C28 107.2(4)
C21 P2 C27 C32 -74.1(5)
C21 C22 C23 C24 4.1(16)
C22 C21 C26 C25 1.2(13)
C22 C23 C24 C25 -6(2)
C23 C24 C25 C26 5.0(19)
C24 C25 C26 C21 -2.7(17)
C26 C21 C22 C23 -1.8(11)
C27 P2 C20 N2 112.7(3)
C27 P2 C21 C22 -135.5(5)
C27 P2 C21 C26 47.5(7)
C27 C28 C29 C30 0.0(9)
C28 C27 C32 C31 -0.4(8)
C28 C29 C30 C31 -0.5(10)
C29 C30 C31 C32 0.6(10)
C30 C31 C32 C27 -0.1(10)
C32 C27 C28 C29 0.5(8)
C33 Si1 N1 C13 -99.5(4)
C33 Si1 N1 C14 109.9(3)
C33 Si1 N2 C19 -116.2(3)
C33 Si1 N2 C20 58.4(4)
C34 N3 C38 Si2 173.7(6)
C34 N3 C38 N4 176.9(4)
C34 N3 C38 C39 -3.4(8)
C38 Si2 N3 C34 -172.8(7)
C38 Si2 N4 C45 174.4(8)
C38 N3 C34 C35 58.6(7)
C38 N3 C34 C36 176.9(5)
C38 N3 C34 C37 -65.0(6)
C38 N4 C45 C46 -39.0(11)
C38 N4 C45 C47 77.9(8)
C38 N4 C45 C48 -167.2(6)
C38 C39 C40 C41 -177.6(5)
C38 C39 C44 C43 177.2(5)
C39 C40 C41 C42 -0.4(8)
C40 C39 C44 C43 -1.5(8)
C40 C41 C42 C43 0.1(9)
C41 C42 C43 C44 -0.5(9)
C42 C43 C44 C39 1.2(8)
C44 C39 C40 C41 1.1(8)
C45 N4 C38 Si2 -175.2(7)
C45 N4 C38 N3 -178.3(6)
C45 N4 C38 C39 1.9(9)
Co2 P4 C52 C53 -173.5(3)
Co2 P4 C52 C57 12.1(5)
Co2 P4 C58 C59 -96.9(4)
Co2 P4 C58 C63 75.9(4)
Co2 P4 C64 N5 25.5(3)
Co2 Si3 N5 C64 -26.0(3)
Co2 Si3 N5 C65 123.6(3)
Co2 Si3 N6 C70 -103.4(3)
Co2 Si3 N6 C71 82.8(4)
Co2 Si4 N7 C85 52.7(5)
Co2 Si4 N7 C89 -120.1(3)
Co2 Si4 N8 C89 117.0(3)
Co2 Si4 N8 C96 -62.5(7)
Cl4 Si4 N7 C85 -87.8(5)
Cl4 Si4 N7 C89 99.4(3)
Cl4 Si4 N8 C89 -100.4(3)
Cl4 Si4 N8 C96 80.2(6)
P4 C52 C53 C54 -173.5(5)
P4 C52 C57 C56 173.7(5)
P4 C58 C59 C60 172.9(4)
P4 C58 C63 C62 -173.4(4)
P5 C72 C73 C74 178.3(6)
P5 C72 C77 C76 -177.2(7)
P5 C78 C79 C80 -178.7(4)
P5 C78 C83 C82 177.4(4)
Si3 N5 C64 P4 1.1(4)
Si3 N5 C65 C66 -171.9(4)
Si3 N5 C65 C70 6.2(5)
Si3 N6 C70 C65 -3.4(5)
Si3 N6 C70 C69 175.3(4)
Si3 N6 C71 P5 108.8(4)
Si4 N7 C85 C86 -104.1(5)
Si4 N7 C85 C87 133.9(4)
Si4 N7 C85 C88 15.9(7)
Si4 N7 C89 N8 -5.3(4)
Si4 N7 C89 C90 170.6(5)
Si4 N8 C89 N7 5.3(4)
Si4 N8 C89 C90 -170.8(4)
Si4 N8 C96 C97 -12.7(9)
Si4 N8 C96 C98 105.6(7)
Si4 N8 C96 C99 -130.7(8)
N5 Si3 N6 C70 5.7(3)
N5 Si3 N6 C71 -168.1(4)
N5 C65 C66 C67 179.4(5)
N5 C65 C70 N6 -1.8(5)
N5 C65 C70 C69 179.4(4)
N6 Si3 N5 C64 -156.3(3)
N6 Si3 N5 C65 -6.7(3)
N7 Si4 N8 C89 -3.8(3)
N7 Si4 N8 C96 176.7(7)
N7 C89 C90 C91 -90.5(6)
N7 C89 C90 C95 91.6(6)
N8 Si4 N7 C85 176.7(5)
N8 Si4 N7 C89 3.9(3)
N8 C89 C90 C91 84.7(6)
N8 C89 C90 C95 -93.2(6)
C52 P4 C58 C59 125.8(5)
C52 P4 C58 C63 -61.4(4)
C52 P4 C64 N5 157.6(3)
C52 C53 C54 C55 0.8(10)
C53 C52 C57 C56 -0.6(8)
C53 C54 C55 C56 -2.8(11)
C54 C55 C56 C57 3.1(11)
C55 C56 C57 C52 -1.3(9)
C57 C52 C53 C54 0.9(9)
C58 P4 C52 C53 -42.1(5)
C58 P4 C52 C57 143.5(4)
C58 P4 C64 N5 -97.8(3)
C58 C59 C60 C61 -0.1(9)
C59 C58 C63 C62 -0.3(8)
C59 C60 C61 C62 0.5(9)
C60 C61 C62 C63 -0.8(8)
C61 C62 C63 C58 0.7(8)
C63 C58 C59 C60 0.0(8)
C64 P4 C52 C53 64.3(5)
C64 P4 C52 C57 -110.1(5)
C64 P4 C58 C59 23.7(5)
C64 P4 C58 C63 -163.5(4)
C64 N5 C65 C66 -21.8(7)
C64 N5 C65 C70 156.3(4)
C65 N5 C64 P4 -146.7(3)
C65 C66 C67 C68 0.6(8)
C66 C65 C70 N6 176.5(4)
C66 C65 C70 C69 -2.3(7)
C66 C67 C68 C69 -1.6(8)
C67 C68 C69 C70 0.7(7)
C68 C69 C70 N6 -177.4(4)
C68 C69 C70 C65 1.3(7)
C70 N6 C71 P5 -64.6(5)
C70 C65 C66 C67 1.4(7)
C71 P5 C72 C73 -122.0(5)
C71 P5 C72 C77 57.0(7)
C71 P5 C78 C79 161.5(4)
C71 P5 C78 C83 -16.5(5)
C71 N6 C70 C65 171.0(4)
C71 N6 C70 C69 -10.3(6)
C72 P5 C71 N6 138.4(4)
C72 P5 C78 C79 -93.9(4)
C72 P5 C78 C83 88.1(5)
C72 C73 C74 C75 -1.8(13)
C73 C72 C77 C76 1.8(12)
C73 C74 C75 C76 3.4(17)
C74 C75 C76 C77 -2.4(18)
C75 C76 C77 C72 -0.3(16)
C77 C72 C73 C74 -0.7(11)
C78 P5 C71 N6 -115.8(3)
C78 P5 C72 C73 131.0(5)
C78 P5 C72 C77 -50.1(7)
C78 C79 C80 C81 1.7(8)
C79 C78 C83 C82 -0.6(8)
C79 C80 C81 C82 -1.7(9)
C80 C81 C82 C83 0.7(9)
C81 C82 C83 C78 0.5(9)
C83 C78 C79 C80 -0.5(8)
C84 Si3 N5 C64 99.9(4)
C84 Si3 N5 C65 -110.6(3)
C84 Si3 N6 C70 117.3(3)
C84 Si3 N6 C71 -56.5(4)
C85 N7 C89 Si4 -173.8(6)
C85 N7 C89 N8 -179.0(4)
C85 N7 C89 C90 -3.1(8)
C89 Si4 N7 C85 172.8(7)
C89 Si4 N8 C96 -179.5(8)
C89 N7 C85 C86 66.5(6)
C89 N7 C85 C87 -55.5(6)
C89 N7 C85 C88 -173.5(5)
C89 N8 C96 C97 168.0(5)
C89 N8 C96 C98 -73.7(7)
C89 N8 C96 C99 50.0(10)
C89 C90 C91 C92 -176.6(4)
C89 C90 C95 C94 175.5(5)
C90 C91 C92 C93 0.7(7)
C91 C90 C95 C94 -2.3(7)
C91 C92 C93 C94 -1.6(8)
C92 C93 C94 C95 0.7(8)
C93 C94 C95 C90 1.3(8)
C95 C90 C91 C92 1.3(7)
C96 N8 C89 Si4 179.6(6)
C96 N8 C89 N7 -175.2(5)
C96 N8 C89 C90 8.8(9)
C109 O2 C107 C108 174.5(18)
C103 O1 C105 C106 171(3)
C107 O2 C109 C110 -175(2)
C105 O1 C103 C104 178(3)
